data_2011698
loop_
_publ_author_name
'Parvez, Masood'
'Yadav, Veejendra K.'
'Senthil, Govindaraji'

_publ_section_title
;
 Some Diels--Alder adducts of 6-vinyl-1-oxa-4-thiaspiro[4.5]dec-6-ene
;
_journal_issue 1
_journal_name_full 'Acta Crystallographica Section C'
_journal_page_first 82
_journal_page_last 85
_journal_paper_doi 10.1107/S0108270100013597
_journal_volume 57
_journal_year 2001
_chemical_formula_moiety 'C16 H20 O5 S'
_chemical_formula_sum 'C16 H20 O5 S'
_chemical_formula_weight 324.38
_chemical_name_common
;
Dimethylacetylene dicarboxylate adduct of
1-oxa-4-thia-6-vinyl-spiro[4.5]dec-6-ene
;
_chemical_name_systematic
;dimethyl
1,2,3,4,4a,7-hexahydronaphthalene-1-spiro-2'-[1,3]oxathiolane-5,6-dicarboxylate
;
_space_group_IT_number 2
_symmetry_cell_setting triclinic
_symmetry_space_group_name_Hall '-P 1'
_symmetry_space_group_name_H-M 'P -1'
_audit_creation_method SHELXL97
_cell_angle_alpha 96.014(7)
_cell_angle_beta 90.970(10)
_cell_angle_gamma 90.21(2)
_cell_formula_units_Z 2
_cell_length_a 6.812(3)
_cell_length_b 10.494(7)
_cell_length_c 11.023(5)
_cell_measurement_reflns_used 25
_cell_measurement_temperature 293(2)
_cell_measurement_theta_max 25
_cell_measurement_theta_min 20
_cell_volume 783.5(7)
_computing_cell_refinement 'CAD-4 Software'
_computing_data_collection 'CAD-4 Software (Enraf-Nonius, 1989)'
_computing_data_reduction 'TEXSAN (Molecular Structure Corporation, 1994)'
_computing_molecular_graphics TEXSAN
_computing_publication_material SHELXL97
_computing_structure_refinement 'SHELXL97 (Sheldrick, 1997)'
_computing_structure_solution 'SAPI91 (Fan, 1991)'
_diffrn_ambient_temperature 293(2)
_diffrn_measurement_device_type 'Enraf-Nonius CAD4'
_diffrn_measurement_method \w/2\q
_diffrn_radiation_monochromator graphite
_diffrn_radiation_source 'fine-focus sealed tube'
_diffrn_radiation_type 'Cu K\a'
_diffrn_radiation_wavelength 1.54178
_diffrn_reflns_av_R_equivalents .012
_diffrn_reflns_av_sigmaI/netI .036
_diffrn_reflns_limit_h_max 8
_diffrn_reflns_limit_h_min 0
_diffrn_reflns_limit_k_max 12
_diffrn_reflns_limit_k_min -12
_diffrn_reflns_limit_l_max 13
_diffrn_reflns_limit_l_min -13
_diffrn_reflns_number 3104
_diffrn_reflns_theta_max 68
_diffrn_reflns_theta_min 5
_diffrn_standards_decay_% <0.1
_diffrn_standards_interval_count 200
_diffrn_standards_number 3
_exptl_absorpt_coefficient_mu 2.03
_exptl_absorpt_correction_T_max .84
_exptl_absorpt_correction_T_min .51
_exptl_absorpt_correction_type empirical
_exptl_absorpt_process_details
;
via \y-scan (3 reflections) (North et al., 1968)
;
_exptl_crystal_colour colourless
_exptl_crystal_density_diffrn 1.375
_exptl_crystal_density_meas ?
_exptl_crystal_density_method 'not measured'
_exptl_crystal_description prismatic
_exptl_crystal_F_000 344
_exptl_crystal_size_max .38
_exptl_crystal_size_mid .25
_exptl_crystal_size_min .09
_refine_diff_density_max .42
_refine_diff_density_min -.30
_refine_ls_extinction_method none
_refine_ls_goodness_of_fit_ref 1.06
_refine_ls_hydrogen_treatment constr
_refine_ls_matrix_type full
_refine_ls_number_parameters 201
_refine_ls_number_reflns 2843
_refine_ls_number_restraints 0
_refine_ls_restrained_S_all 1.06
_refine_ls_R_factor_all .067
_refine_ls_R_factor_gt .054
_refine_ls_shift/su_max <0.01
_refine_ls_shift/su_mean .00
_refine_ls_structure_factor_coef Fsqd
_refine_ls_weighting_details 'calc w = 1/[\s^2^(Fo^2^)+(0.112P)^2^+0.183P] where P=(Fo^2^+2Fc^2^)/3'
_refine_ls_weighting_scheme calc
_refine_ls_wR_factor_ref .170
_reflns_number_gt 2323
_reflns_number_total 2843
_reflns_threshold_expression I>2\s(I)
_cod_data_source_file da1148.cif
_cod_data_source_block IVb
_cod_depositor_comments
;
The following automatic conversions were performed:

'_exptl_crystal_density_meas' value 'not measured' was changed to '?'
- the value is perceived as not measured.

Automatic conversion script
Id: cif_fix_values 3008 2015-01-20 13:52:24Z robertas 
;
_cod_database_code 2011698
_cod_database_fobs_code 2011698

loop_
_symmetry_equiv_pos_as_xyz
'x, y, z'
'-x, -y, -z'

loop_
_atom_site_label
_atom_site_fract_x
_atom_site_fract_y
_atom_site_fract_z
_atom_site_U_iso_or_equiv
_atom_site_adp_type
_atom_site_calc_flag
_atom_site_refinement_flags
_atom_site_occupancy
_atom_site_disorder_assembly
_atom_site_disorder_group
_atom_site_type_symbol
S1 .58348(12) .36498(7) .79550(6) .0543(3) Uani d . 1 . . S
O1 .5846(3) .13171(17) .85698(15) .0438(4) Uani d . 1 . . O
O2 .9950(4) .2531(2) 1.4438(2) .0755(7) Uani d . 1 . . O
O3 1.1218(3) .42361(19) 1.37020(18) .0507(5) Uani d . 1 . . O
O4 .5814(4) .1546(2) 1.4135(2) .0679(7) Uani d . 1 . . O
O5 .7944(3) .02521(17) 1.31110(16) .0454(5) Uani d . 1 . . O
C1 .7488(6) .2533(4) .7173(3) .0723(10) Uani d . 1 . . C
H1A .6988 .2252 .6360 .087 Uiso calc R 1 . . H
H1B .8769 .2925 .7105 .087 Uiso calc R 1 . . H
C2 .7632(5) .1410(3) .7933(3) .0574(8) Uani d . 1 . . C
H2A .7852 .0625 .7408 .069 Uiso calc R 1 . . H
H2B .8725 .1539 .8508 .069 Uiso calc R 1 . . H
C3 .5345(4) .2558(2) .9127(2) .0381(5) Uani d . 1 . . C
C4 .3158(4) .2557(3) .9388(2) .0461(6) Uani d . 1 . . C
H4A .2443 .2237 .8649 .055 Uiso calc R 1 . . H
H4B .2740 .3431 .9616 .055 Uiso calc R 1 . . H
C5 .2638(4) .1740(3) 1.0403(2) .0439(6) Uani d . 1 . . C
H5A .1255 .1838 1.0583 .053 Uiso calc R 1 . . H
H5B .2870 .0845 1.0129 .053 Uiso calc R 1 . . H
C6 .3844(4) .2121(2) 1.1549(2) .0392(5) Uani d . 1 . . C
H6A .3514 .1570 1.2170 .047 Uiso calc R 1 . . H
H6B .3549 .2997 1.1859 .047 Uiso calc R 1 . . H
C7 .6036(3) .2002(2) 1.1267(2) .0322(5) Uani d . 1 . . C
H7 .6262 .1118 1.0916 .039 Uiso calc R 1 . . H
C8 .6537(3) .2871(2) 1.0300(2) .0330(5) Uani d . 1 . . C
C9 .7826(4) .3808(2) 1.0498(2) .0371(5) Uani d . 1 . . C
H9 .8044 .4311 .9867 .045 Uiso calc R 1 . . H
C10 .8971(4) .4126(2) 1.1659(2) .0396(6) Uani d . 1 . . C
H10A .8584 .4967 1.2024 .047 Uiso calc R 1 . . H
H10B 1.0355 .4166 1.1474 .047 Uiso calc R 1 . . H
C11 .8676(3) .3169(2) 1.2569(2) .0353(5) Uani d . 1 . . C
C12 .7337(3) .2242(2) 1.2391(2) .0336(5) Uani d . 1 . . C
C13 .9976(4) .3249(3) 1.3666(2) .0430(6) Uani d . 1 . . C
C14 1.2666(5) .4324(4) 1.4673(3) .0673(9) Uani d . 1 . . C
H14A 1.2029 .4274 1.5437 .101 Uiso calc R 1 . . H
H14B 1.3356 .5126 1.4695 .101 Uiso calc R 1 . . H
H14C 1.3579 .3631 1.4535 .101 Uiso calc R 1 . . H
C15 .6962(4) .1334(2) 1.3337(2) .0385(6) Uani d . 1 . . C
C16 .7653(6) -.0685(3) 1.3968(3) .0635(9) Uani d . 1 . . C
H16A .7895 -.0292 1.4783 .095 Uiso calc R 1 . . H
H16B .8543 -.1384 1.3793 .095 Uiso calc R 1 . . H
H16C .6326 -.1000 1.3895 .095 Uiso calc R 1 . . H

loop_
_atom_site_aniso_label
_atom_site_aniso_U_11
_atom_site_aniso_U_22
_atom_site_aniso_U_33
_atom_site_aniso_U_12
_atom_site_aniso_U_13
_atom_site_aniso_U_23
S1 .0683(5) .0610(5) .0367(4) -.0008(3) -.0040(3) .0205(3)
O1 .0503(10) .0443(10) .0361(9) -.0014(8) .0063(8) -.0005(7)
O2 .1008(19) .0750(15) .0545(13) -.0214(13) -.0312(13) .0311(12)
O3 .0441(10) .0581(12) .0499(11) -.0072(9) -.0091(8) .0071(9)
O4 .0743(14) .0831(16) .0530(12) .0224(12) .0307(11) .0336(11)
O5 .0574(11) .0410(10) .0407(10) .0040(8) .0054(8) .0175(8)
C1 .087(2) .083(2) .0489(17) -.0094(19) .0238(17) .0109(16)
C2 .0552(17) .0675(19) .0491(16) .0039(14) .0159(13) .0014(14)
C3 .0453(13) .0379(12) .0315(12) .0011(10) .0002(10) .0060(10)
C4 .0402(13) .0535(15) .0451(14) .0080(11) -.0025(11) .0069(12)
C5 .0364(13) .0443(14) .0507(15) .0005(11) .0038(11) .0027(11)
C6 .0387(12) .0421(13) .0373(13) -.0004(10) .0057(10) .0067(10)
C7 .0370(11) .0287(11) .0316(11) .0022(9) .0055(9) .0060(9)
C8 .0378(12) .0365(12) .0255(11) .0047(9) .0043(9) .0072(9)
C9 .0451(13) .0339(12) .0345(12) -.0007(10) .0036(10) .0129(9)
C10 .0447(13) .0377(13) .0378(13) -.0025(10) -.0001(10) .0114(10)
C11 .0410(12) .0363(12) .0298(11) .0021(10) .0019(9) .0084(9)
C12 .0375(12) .0344(12) .0305(11) .0055(9) .0061(9) .0102(9)
C13 .0469(14) .0452(14) .0372(13) .0044(11) .0008(11) .0058(11)
C14 .0517(17) .080(2) .066(2) .0020(16) -.0219(15) -.0051(17)
C15 .0403(12) .0452(14) .0322(12) .0008(10) .0035(10) .0146(10)
C16 .090(2) .0492(17) .0558(18) .0012(16) .0003(16) .0298(14)

loop_
_atom_type_symbol
_atom_type_description
_atom_type_scat_dispersion_real
_atom_type_scat_dispersion_imag
_atom_type_scat_source
C C .0181 .0091 'International Tables Vol C Tables 4.2.6.8 and 6.1.1.4'
H H .0000 .0000 'International Tables Vol C Tables 4.2.6.8 and 6.1.1.4'
S S .3331 .5567 'International Tables Vol C Tables 4.2.6.8 and 6.1.1.4'
O O .0492 .0322 'International Tables Vol C Tables 4.2.6.8 and 6.1.1.4'

loop_
_geom_angle_atom_site_label_1
_geom_angle_atom_site_label_2
_geom_angle_atom_site_label_3
_geom_angle
_geom_angle_publ_flag
C1 S1 C3 92.04(14) y
C2 O1 C3 108.8(2) y
C13 O3 C14 115.9(2) y
C15 O5 C16 115.5(2) y
C2 C1 S1 106.1(2) n
C2 C1 H1A 110.5 n
S1 C1 H1A 110.5 n
C2 C1 H1B 110.5 n
S1 C1 H1B 110.5 n
H1A C1 H1B 108.7 n
O1 C2 C1 108.7(3) n
O1 C2 H2A 110.0 n
C1 C2 H2A 110.0 n
O1 C2 H2B 110.0 n
C1 C2 H2B 110.0 n
H2A C2 H2B 108.3 n
O1 C3 C8 110.03(19) n
O1 C3 C4 108.0(2) n
C8 C3 C4 110.6(2) n
O1 C3 S1 104.88(16) n
C8 C3 S1 113.62(17) n
C4 C3 S1 109.38(17) n
C3 C4 C5 112.9(2) n
C3 C4 H4A 109.0 n
C5 C4 H4A 109.0 n
C3 C4 H4B 109.0 n
C5 C4 H4B 109.0 n
H4A C4 H4B 107.8 n
C6 C5 C4 111.4(2) n
C6 C5 H5A 109.3 n
C4 C5 H5A 109.3 n
C6 C5 H5B 109.3 n
C4 C5 H5B 109.3 n
H5A C5 H5B 108.0 n
C5 C6 C7 109.8(2) n
C5 C6 H6A 109.7 n
C7 C6 H6A 109.7 n
C5 C6 H6B 109.7 n
C7 C6 H6B 109.7 n
H6A C6 H6B 108.2 n
C12 C7 C8 112.41(19) n
C12 C7 C6 112.97(19) n
C8 C7 C6 109.26(18) n
C12 C7 H7 107.3 n
C8 C7 H7 107.3 n
C6 C7 H7 107.3 n
C9 C8 C7 122.2(2) n
C9 C8 C3 125.2(2) n
C7 C8 C3 112.5(2) n
C8 C9 C10 125.1(2) n
C8 C9 H9 117.5 n
C10 C9 H9 117.5 n
C9 C10 C11 113.1(2) n
C9 C10 H10A 109.0 n
C11 C10 H10A 109.0 n
C9 C10 H10B 109.0 n
C11 C10 H10B 109.0 n
H10A C10 H10B 107.8 n
C12 C11 C13 119.8(2) n
C12 C11 C10 121.8(2) n
C13 C11 C10 118.4(2) n
C11 C12 C15 121.7(2) n
C11 C12 C7 124.6(2) n
C15 C12 C7 113.7(2) n
O2 C13 O3 122.8(3) n
O2 C13 C11 125.5(3) n
O3 C13 C11 111.8(2) n
O3 C14 H14A 109.5 n
O3 C14 H14B 109.5 n
H14A C14 H14B 109.5 n
O3 C14 H14C 109.5 n
H14A C14 H14C 109.5 n
H14B C14 H14C 109.5 n
O4 C15 O5 124.9(2) n
O4 C15 C12 123.2(2) n
O5 C15 C12 111.7(2) n
O5 C16 H16A 109.5 n
O5 C16 H16B 109.5 n
H16A C16 H16B 109.5 n
O5 C16 H16C 109.5 n
H16A C16 H16C 109.5 n
H16B C16 H16C 109.5 n

loop_
_geom_bond_atom_site_label_1
_geom_bond_atom_site_label_2
_geom_bond_site_symmetry_2
_geom_bond_distance
_geom_bond_publ_flag
S1 C1 . 1.793(4) y
S1 C3 . 1.848(3) y
O1 C2 . 1.423(3) y
O1 C3 . 1.425(3) y
O2 C13 . 1.195(3) y
O3 C13 . 1.332(3) y
O3 C14 . 1.439(3) y
O4 C15 . 1.191(3) y
O5 C15 . 1.323(3) y
O5 C16 . 1.448(3) y
C1 C2 . 1.518(5) n
C1 H1A . .9700 n
C1 H1B . .9700 n
C2 H2A . .9700 n
C2 H2B . .9700 n
C3 C8 . 1.521(3) n
C3 C4 . 1.522(4) n
C4 C5 . 1.524(4) n
C4 H4A . .9700 n
C4 H4B . .9700 n
C5 C6 . 1.512(4) n
C5 H5A . .9700 n
C5 H5B . .9700 n
C6 C7 . 1.533(3) n
C6 H6A . .9700 n
C6 H6B . .9700 n
C7 C12 . 1.510(3) n
C7 C8 . 1.516(3) n
C7 H7 . .9800 n
C8 C9 . 1.314(4) n
C9 C10 . 1.494(3) n
C9 H9 . .9300 n
C10 C11 . 1.507(3) n
C10 H10A . .9700 n
C10 H10B . .9700 n
C11 C12 . 1.329(4) n
C11 C13 . 1.482(3) n
C12 C15 . 1.509(3) n
C14 H14A . .9600 n
C14 H14B . .9600 n
C14 H14C . .9600 n
C16 H16A . .9600 n
C16 H16B . .9600 n
C16 H16C . .9600 n

loop_
_geom_torsion_atom_site_label_1
_geom_torsion_atom_site_label_2
_geom_torsion_atom_site_label_3
_geom_torsion_atom_site_label_4
_geom_torsion
_geom_torsion_publ_flag
C3 S1 C1 C2 -3.3(3) n
C3 O1 C2 C1 -47.4(3) n
S1 C1 C2 O1 28.2(3) n
C2 O1 C3 C8 -79.8(2) n
C2 O1 C3 C4 159.4(2) n
C2 O1 C3 S1 42.8(2) n
C1 S1 C3 O1 -21.7(2) n
C1 S1 C3 C8 98.5(2) n
C1 S1 C3 C4 -137.3(2) n
O1 C3 C4 C5 69.8(3) n
C8 C3 C4 C5 -50.6(3) n
S1 C3 C4 C5 -176.55(18) n
C3 C4 C5 C6 53.7(3) n
C4 C5 C6 C7 -57.6(3) n
C5 C6 C7 C12 -174.42(19) n
C5 C6 C7 C8 59.7(3) n
C12 C7 C8 C9 -6.6(3) n
C6 C7 C8 C9 119.6(3) n
C12 C7 C8 C3 175.22(18) n
C6 C7 C8 C3 -58.5(2) n
O1 C3 C8 C9 116.4(3) n
C4 C3 C8 C9 -124.3(3) n
S1 C3 C8 C9 -.9(3) n
O1 C3 C8 C7 -65.5(2) n
C4 C3 C8 C7 53.8(3) n
S1 C3 C8 C7 177.25(15) n
C7 C8 C9 C10 1.0(4) n
C3 C8 C9 C10 178.9(2) n
C8 C9 C10 C11 6.3(4) n
C9 C10 C11 C12 -8.0(3) n
C9 C10 C11 C13 169.8(2) n
C13 C11 C12 C15 6.0(3) n
C10 C11 C12 C15 -176.2(2) n
C13 C11 C12 C7 -175.2(2) n
C10 C11 C12 C7 2.5(4) n
C8 C7 C12 C11 4.8(3) n
C6 C7 C12 C11 -119.4(3) n
C8 C7 C12 C15 -176.29(18) n
C6 C7 C12 C15 59.5(3) n
C14 O3 C13 O2 5.6(4) n
C14 O3 C13 C11 -174.3(2) n
C12 C11 C13 O2 .4(4) n
C10 C11 C13 O2 -177.5(3) n
C12 C11 C13 O3 -179.7(2) n
C10 C11 C13 O3 2.5(3) n
C16 O5 C15 O4 -4.2(4) n
C16 O5 C15 C12 -179.3(2) n
C11 C12 C15 O4 88.6(3) n
C7 C12 C15 O4 -90.3(3) n
C11 C12 C15 O5 -96.2(3) n
C7 C12 C15 O5 84.9(3) n
